data_1561847
loop_
_publ_author_name
'Iyer, Abishek K.'
'Rudyk, Brent W.'
'Lin, Xinsong'
'Singh, Harpreet'
'Sharma, Arzoo Z.'
'Wiebe, Christopher R.'
'Mar, Arthur'

_publ_section_title
;
 Noncentrosymmetric rare-earth copper gallium chalcogenides RE3CuGaCh7
 (RE=La--Nd; Ch=S, Se): An unexpected combination
;
_journal_name_full 'Journal of Solid State Chemistry'
_journal_page_first 150
_journal_page_last 159
_journal_paper_doi 10.1016/j.jssc.2015.05.016
_journal_volume 229
_journal_year 2015
_chemical_formula_structural 'Pr3 Cu Ga Se7'
_chemical_formula_sum 'Cu Ga Pr3 Se7'
_chemical_formula_weight 1108.71
_chemical_name_common 'praseodymium copper gallium selenide (3/1/1/7)'
_chemical_name_systematic 'praseodymium copper gallium selenide (3/1/1/7)'
_space_group_crystal_system hexagonal
_space_group_IT_number 173
_space_group_name_Hall 'P 6c'
_space_group_name_H-M_alt 'P 63'
_atom_sites_solution_hydrogens .
_atom_sites_solution_primary direct
_atom_sites_solution_secondary difmap
_audit_creation_method SHELXL-2013
_cell_angle_alpha 90
_cell_angle_beta 90
_cell_angle_gamma 120
_cell_formula_units_Z 2
_cell_length_a 10.4181(8)
_cell_length_b 10.4181(8)
_cell_length_c 6.3743(5)
_cell_measurement_reflns_used 6199
_cell_measurement_temperature 296(2)
_cell_measurement_theta_max 29.47
_cell_measurement_theta_min 3.91
_cell_volume 599.16(8)
_computing_cell_refinement 'Bruker SAINT 8.34A (Bruker, 2013)'
_computing_data_collection 'Bruker APEX 2 (Bruker, 2008)'
_computing_data_reduction 'Bruker SAINT 8.34A'
_computing_molecular_graphics 'ATOMS 5.1 (Dowty, 1999)'
_computing_publication_material 'Bruker SHELXTL'
_computing_structure_refinement 'Bruker SHELXTL'
_computing_structure_solution 'Bruker SHELXTL'
_diffrn_ambient_temperature 296(2)
_diffrn_measured_fraction_theta_full 1.000
_diffrn_measured_fraction_theta_max 1.000
_diffrn_measurement_device_type 'Bruker PLATFORM/SMART APEX II CCD'
_diffrn_measurement_method '\w and \f scans'
_diffrn_radiation_type MoK\a
_diffrn_radiation_wavelength 0.71073
_diffrn_reflns_av_R_equivalents 0.0492
_diffrn_reflns_av_unetI/netI 0.0314
_diffrn_reflns_Laue_measured_fraction_full 1.000
_diffrn_reflns_Laue_measured_fraction_max 1.000
_diffrn_reflns_limit_h_max 16
_diffrn_reflns_limit_h_min -15
_diffrn_reflns_limit_k_max 16
_diffrn_reflns_limit_k_min -16
_diffrn_reflns_limit_l_max 9
_diffrn_reflns_limit_l_min -9
_diffrn_reflns_number 8787
_diffrn_reflns_point_group_measured_fraction_full 1.000
_diffrn_reflns_point_group_measured_fraction_max 1.000
_diffrn_reflns_theta_full 25.242
_diffrn_reflns_theta_max 33.098
_diffrn_reflns_theta_min 2.257
_diffrn_source 'fine-focus sealed tube'
_exptl_absorpt_coefficient_mu 37.136
_exptl_absorpt_correction_T_max 0.3755
_exptl_absorpt_correction_T_min 0.1624
_exptl_absorpt_correction_type numerical
_exptl_absorpt_process_details 'Bruker SHELXTL (Sheldrick, 2013)'
_exptl_crystal_colour grey
_exptl_crystal_density_diffrn 6.145
_exptl_crystal_density_method 'not measured'
_exptl_crystal_description irregular
_exptl_crystal_F_000 950
_exptl_crystal_size_max 0.068
_exptl_crystal_size_mid 0.045
_exptl_crystal_size_min 0.043
_refine_diff_density_max 1.278
_refine_diff_density_min -1.203
_refine_diff_density_rms 0.217
_refine_ls_abs_structure_details
;
 Flack x determined using 658 quotients [(I+)-(I-)]/[(I+)+(I-)]
 (Parsons and Flack (2004), Acta Cryst. A60, s61).
;
_refine_ls_abs_structure_Flack -0.06(4)
_refine_ls_extinction_coef 0.0025(4)
_refine_ls_extinction_expression Fc^*^=kFc[1+0.001xFc^2^\l^3^/sin(2\q)]^-1/4^
_refine_ls_extinction_method SHELXL
_refine_ls_goodness_of_fit_ref 1.110
_refine_ls_hydrogen_treatment undef
_refine_ls_matrix_type full
_refine_ls_number_parameters 41
_refine_ls_number_reflns 1526
_refine_ls_number_restraints 1
_refine_ls_restrained_S_all 1.110
_refine_ls_R_factor_all 0.0318
_refine_ls_R_factor_gt 0.0298
_refine_ls_shift/su_max 0.000
_refine_ls_shift/su_mean 0.000
_refine_ls_structure_factor_coef Fsqd
_refine_ls_weighting_details 'w=1/[\s^2^(Fo^2^)+(0.0304P)^2^+4.4029P] where P=(Fo^2^+2Fc^2^)/3'
_refine_ls_weighting_scheme calc
_refine_ls_wR_factor_gt 0.0685
_refine_ls_wR_factor_ref 0.0694
_reflns_Friedel_coverage 0.860
_reflns_Friedel_fraction_full 1.000
_reflns_Friedel_fraction_max 1.000
_reflns_number_gt 1474
_reflns_number_total 1526
_reflns_threshold_expression 'I > 2\s(I)'
_cod_data_source_file JSSC-2015-229-150.cif
_cod_data_source_block Pr3CuGaSe7
_cod_original_cell_volume 599.16(10)
_cod_database_code 1561847
_shelx_space_group_comment
;
The symmetry employed for this shelxl refinement is uniquely defined
by the following loop, which should always be used as a source of
symmetry information in preference to the above space-group names.
They are only intended as comments.
;
_shelx_estimated_absorpt_t_min 0.187
_shelx_estimated_absorpt_t_max 0.298
_shelxl_version_number 2013-4

loop_
_space_group_symop_operation_xyz
'x, y, z'
'-y, x-y, z'
'-x+y, -x, z'
'-x, -y, z+1/2'
'y, -x+y, z+1/2'
'x-y, x, z+1/2'

loop_
_atom_site_label
_atom_site_type_symbol
_atom_site_fract_x
_atom_site_fract_y
_atom_site_fract_z
_atom_site_U_iso_or_equiv
_atom_site_adp_type
_atom_site_occupancy
_atom_site_site_symmetry_order
_atom_site_calc_flag
_atom_site_refinement_flags_posn
_atom_site_refinement_flags_adp
_atom_site_refinement_flags_occupancy
_atom_site_disorder_assembly
_atom_site_disorder_group
Pr Pr 0.15099(8) 0.37306(7) 0.07258(14) 0.01943(16) Uani 1 1 d . . . . .
Cu1A Cu 0.0000 0.0000 0.0000(12) 0.0225(12) Uani 0.647(12) 3 d S T P . .
Cu1B Cu 0.0000 0.0000 -0.101(2) 0.0225(12) Uani 0.353(12) 3 d S T P . .
Ga Ga 0.3333 0.6667 0.6575(4) 0.0152(4) Uani 1 3 d S T P . .
Se1 Se 0.25625(14) 0.14969(15) 0.0259(2) 0.0172(3) Uani 1 1 d . . . . .
Se2 Se 0.52113(13) 0.08947(13) 0.3063(2) 0.0150(2) Uani 1 1 d . . . . .
Se3 Se 0.3333 0.6667 0.2851(3) 0.0136(4) Uani 1 3 d S T P . .

loop_
_atom_site_aniso_label
_atom_site_aniso_U_11
_atom_site_aniso_U_22
_atom_site_aniso_U_33
_atom_site_aniso_U_23
_atom_site_aniso_U_13
_atom_site_aniso_U_12
Pr 0.0177(3) 0.0136(3) 0.0272(3) 0.0030(3) 0.0029(3) 0.0080(2)
Cu1A 0.0110(8) 0.0110(8) 0.045(4) 0.000 0.000 0.0055(4)
Cu1B 0.0110(8) 0.0110(8) 0.045(4) 0.000 0.000 0.0055(4)
Ga 0.0171(7) 0.0171(7) 0.0113(9) 0.000 0.000 0.0086(3)
Se1 0.0151(5) 0.0132(5) 0.0245(6) 0.0051(4) 0.0035(4) 0.0081(4)
Se2 0.0139(5) 0.0138(5) 0.0139(5) 0.0007(5) -0.0009(5) 0.0043(4)
Se3 0.0150(6) 0.0150(6) 0.0108(8) 0.000 0.000 0.0075(3)

loop_
_atom_type_symbol
_atom_type_description
_atom_type_scat_dispersion_real
_atom_type_scat_dispersion_imag
_atom_type_scat_source
Cu Cu 0.3201 1.2651 'International Tables Vol C Tables 4.2.6.8 and 6.1.1.4'
Ga Ga 0.2307 1.6083 'International Tables Vol C Tables 4.2.6.8 and 6.1.1.4'
Se Se -0.0929 2.2259 'International Tables Vol C Tables 4.2.6.8 and 6.1.1.4'
Pr Pr -0.2180 2.8214 'International Tables Vol C Tables 4.2.6.8 and 6.1.1.4'

loop_
_geom_angle_atom_site_label_1
_geom_angle_atom_site_label_2
_geom_angle_atom_site_label_3
_geom_angle
_geom_angle_site_symmetry_1
_geom_angle_site_symmetry_3
Se2 Pr Se1 95.46(4) 5_564 2
Se2 Pr Se3 78.58(4) 5_564 .
Se1 Pr Se3 145.98(4) 2 .
Se2 Pr Se1 139.07(5) 5_564 .
Se1 Pr Se1 83.73(5) 2 .
Se3 Pr Se1 122.52(4) . .
Se2 Pr Se2 79.35(5) 5_564 6_554
Se1 Pr Se2 135.22(5) 2 6_554
Se3 Pr Se2 77.12(4) . 6_554
Se1 Pr Se2 73.23(4) . 6_554
Se2 Pr Se1 140.31(4) 5_564 6
Se1 Pr Se1 81.11(4) 2 6
Se3 Pr Se1 82.68(5) . 6
Se1 Pr Se1 80.21(4) . 6
Se2 Pr Se1 129.71(4) 6_554 6
Se2 Pr Se2 71.25(2) 5_564 2
Se1 Pr Se2 70.66(4) 2 2
Se3 Pr Se2 75.76(3) . 2
Se1 Pr Se2 143.24(4) . 2
Se2 Pr Se2 143.18(4) 6_554 2
Se1 Pr Se2 70.35(4) 6 2
Se2 Pr Cu1A 124.76(11) 5_564 .
Se1 Pr Cu1A 41.98(3) 2 .
Se3 Pr Cu1A 156.63(12) . .
Se1 Pr Cu1A 41.75(3) . .
Se2 Pr Cu1A 106.24(9) 6_554 .
Se1 Pr Cu1A 77.58(13) 6 .
Se2 Pr Cu1A 108.57(6) 2 .
Se2 Pr Cu1B 116.35(19) 5_564 .
Se1 Pr Cu1B 43.00(5) 2 .
Se3 Pr Cu1B 164.19(14) . .
Se1 Pr Cu1B 42.82(5) . .
Se2 Pr Cu1B 99.68(15) 6_554 .
Se1 Pr Cu1B 87.8(2) 6 .
Se2 Pr Cu1B 112.88(9) 2 .
Cu1A Pr Cu1B 10.27(17) . .
Cu1B Cu1A Se1 94.07(19) . .
Cu1B Cu1A Se1 94.07(19) . 3
Se1 Cu1A Se1 119.50(5) . 3
Cu1B Cu1A Se1 94.07(19) . 2
Se1 Cu1A Se1 119.50(5) . 2
Se1 Cu1A Se1 119.50(5) 3 2
Cu1B Cu1A Cu1B 180.0 . 4
Se1 Cu1A Cu1B 85.93(19) . 4
Se1 Cu1A Cu1B 85.93(19) 3 4
Se1 Cu1A Cu1B 85.93(19) 2 4
Cu1B Cu1A Pr 97.78(13) . 2
Se1 Cu1A Pr 168.1(3) . 2
Se1 Cu1A Pr 59.03(4) 3 2
Se1 Cu1A Pr 60.47(4) 2 2
Cu1B Cu1A Pr 82.22(13) 4 2
Cu1B Cu1A Pr 97.78(13) . 3
Se1 Cu1A Pr 59.03(4) . 3
Se1 Cu1A Pr 60.47(4) 3 3
Se1 Cu1A Pr 168.1(3) 2 3
Cu1B Cu1A Pr 82.22(13) 4 3
Pr Cu1A Pr 118.20(6) 2 3
Cu1B Cu1A Pr 97.78(13) . .
Se1 Cu1A Pr 60.47(4) . .
Se1 Cu1A Pr 168.1(3) 3 .
Se1 Cu1A Pr 59.03(4) 2 .
Cu1B Cu1A Pr 82.22(13) 4 .
Pr Cu1A Pr 118.20(6) 2 .
Pr Cu1A Pr 118.20(6) 3 .
Cu1A Cu1B Se1 70.9(3) . .
Cu1A Cu1B Se1 70.9(3) . 3
Se1 Cu1B Se1 109.8(3) . 3
Cu1A Cu1B Se1 70.9(3) . 2
Se1 Cu1B Se1 109.8(3) . 2
Se1 Cu1B Se1 109.8(3) 3 2
Cu1A Cu1B Cu1A 180.0 . 4_554
Se1 Cu1B Cu1A 109.1(3) . 4_554
Se1 Cu1B Cu1A 109.1(3) 3 4_554
Se1 Cu1B Cu1A 109.1(3) 2 4_554
Cu1A Cu1B Pr 72.0(2) . 2
Se1 Cu1B Pr 142.8(6) . 2
Se1 Cu1B Pr 55.91(10) 3 2
Se1 Cu1B Pr 57.26(11) 2 2
Cu1A Cu1B Pr 108.0(2) 4_554 2
Cu1A Cu1B Pr 72.0(2) . 3
Se1 Cu1B Pr 55.91(10) . 3
Se1 Cu1B Pr 57.26(11) 3 3
Se1 Cu1B Pr 142.8(6) 2 3
Cu1A Cu1B Pr 108.0(2) 4_554 3
Pr Cu1B Pr 110.9(2) 2 3
Cu1A Cu1B Pr 72.0(2) . .
Se1 Cu1B Pr 57.26(11) . .
Se1 Cu1B Pr 142.8(6) 3 .
Se1 Cu1B Pr 55.91(10) 2 .
Cu1A Cu1B Pr 108.0(2) 4_554 .
Pr Cu1B Pr 110.9(2) 2 .
Pr Cu1B Pr 110.9(2) 3 .
Se3 Ga Se2 113.20(6) . 4_665
Se3 Ga Se2 113.20(6) . 5_565
Se2 Ga Se2 105.50(7) 4_665 5_565
Se3 Ga Se2 113.20(6) . 6
Se2 Ga Se2 105.50(7) 4_665 6
Se2 Ga Se2 105.50(7) 5_565 6
Cu1A Se1 Cu1B 15.1(3) . .
Cu1A Se1 Pr 78.99(5) . 3
Cu1B Se1 Pr 81.09(7) . 3
Cu1A Se1 Pr 77.78(4) . .
Cu1B Se1 Pr 79.92(7) . .
Pr Se1 Pr 153.28(5) 3 .
Cu1A Se1 Pr 106.13(19) . 5_554
Cu1B Se1 Pr 91.1(3) . 5_554
Pr Se1 Pr 100.12(4) 3 5_554
Pr Se1 Pr 98.85(4) . 5_554
Ga Se2 Pr 88.47(5) 4_664 6_655
Ga Se2 Pr 86.31(5) 4_664 5
Pr Se2 Pr 100.97(5) 6_655 5
Ga Se2 Pr 119.44(6) 4_664 3
Pr Se2 Pr 148.44(4) 6_655 3
Pr Se2 Pr 95.62(4) 5 3
Ga Se3 Pr 116.86(4) . .
Ga Se3 Pr 116.86(4) . 3_565
Pr Se3 Pr 101.18(5) . 3_565
Ga Se3 Pr 116.86(4) . 2_665
Pr Se3 Pr 101.18(5) . 2_665
Pr Se3 Pr 101.18(5) 3_565 2_665

loop_
_geom_bond_atom_site_label_1
_geom_bond_atom_site_label_2
_geom_bond_distance
_geom_bond_site_symmetry_2
Pr Se2 2.9554(14) 5_564
Pr Se1 2.9854(14) 2
Pr Se3 2.9981(13) .
Pr Se1 3.0427(14) .
Pr Se2 3.0496(15) 6_554
Pr Se1 3.0793(16) 6
Pr Se2 3.2245(14) 2
Pr Cu1A 3.4176(13) .
Pr Cu1B 3.561(5) .
Cu1A Cu1B 0.641(11) .
Cu1A Se1 2.3287(14) .
Cu1A Se1 2.3287(14) 3
Cu1A Se1 2.3287(14) 2
Cu1A Cu1B 2.546(12) 4
Cu1A Pr 3.4176(13) 2
Cu1A Pr 3.4176(13) 3
Cu1B Se1 2.459(5) .
Cu1B Se1 2.459(5) 3
Cu1B Se1 2.459(5) 2
Cu1B Cu1A 2.546(12) 4_554
Cu1B Pr 3.561(5) 2
Cu1B Pr 3.561(5) 3
Ga Se3 2.374(3) .
Ga Se2 2.4086(16) 4_665
Ga Se2 2.4086(16) 5_565
Ga Se2 2.4086(16) 6
Se1 Pr 2.9854(14) 3
Se1 Pr 3.0793(16) 5_554
Se2 Ga 2.4086(16) 4_664
Se2 Pr 2.9554(14) 6_655
Se2 Pr 3.0496(15) 5
Se2 Pr 3.2245(14) 3
Se3 Pr 2.9982(13) 3_565
Se3 Pr 2.9982(13) 2_665
